data_2219972
loop_
_publ_author_name
'Lin, Chieh-Shen'
'Lin, Chia-Her'
'Huang, Jui-Hsien'
'Ko, Bao-Tsan'

_publ_section_title
(Acetato-\k<i>O</i>)(2-{[2-(dimethylamino)ethylimino](phenyl)methyl}-5-methoxyphenolato-\k^3^<i>N</i>,<i>N</i>',<i>O</i>^1^)copper(II)
_journal_coeditor_code RK2108
_journal_issue 11
_journal_name_full 'Acta Crystallographica Section E'
_journal_page_first m1434
_journal_paper_doi 10.1107/S1600536808033114
_journal_volume 64
_journal_year 2008
_chemical_formula_iupac '[Cu (C18 H21 N2 O2) (C2 H3 O2)]'
_chemical_formula_moiety 'C20 H24 Cu N2 O4'
_chemical_formula_sum 'C20 H24 Cu N2 O4'
_chemical_formula_weight 419.96
_chemical_name_systematic
;
(Acetato-\kO)(2-{[2-(dimethylamino)ethylimino](phenyl)methyl}-5-
methoxyphenolato-\k^3^N,N',O^1^)copper(II)
;
_space_group_IT_number 14
_symmetry_cell_setting monoclinic
_symmetry_space_group_name_Hall '-P 2ybc'
_symmetry_space_group_name_H-M 'P 1 21/c 1'
_atom_sites_solution_hydrogens geom
_atom_sites_solution_primary direct
_atom_sites_solution_secondary difmap
_cell_angle_alpha 90.00
_cell_angle_beta 102.655(3)
_cell_angle_gamma 90.00
_cell_formula_units_Z 4
_cell_length_a 11.9721(16)
_cell_length_b 15.674(2)
_cell_length_c 10.6346(14)
_cell_measurement_reflns_used 3118
_cell_measurement_temperature 293(2)
_cell_measurement_theta_max 25.4125
_cell_measurement_theta_min 2.1745
_cell_volume 1947.1(4)
_computing_cell_refinement 'SAINT (Bruker, 1999)'
_computing_data_collection 'SMART (Bruker, 1999)'
_computing_data_reduction 'SAINT (Bruker, 1999)'
_computing_molecular_graphics 'SHELXTL (Sheldrick, 2008)'
_computing_publication_material 'SHELXTL (Sheldrick, 2008)'
_computing_structure_refinement 'SHELXL97 (Sheldrick, 2008)'
_computing_structure_solution 'SHELXS97 (Sheldrick, 2008)'
_diffrn_ambient_temperature 298(2)
_diffrn_measured_fraction_theta_full 0.996
_diffrn_measured_fraction_theta_max 0.996
_diffrn_measurement_device_type 'Bruker SMART 1000 CCD'
_diffrn_measurement_method '\f and \w'
_diffrn_radiation_monochromator Graphite
_diffrn_radiation_source 'Fine--focus sealed tube'
_diffrn_radiation_type MoK\a
_diffrn_radiation_wavelength 0.71073
_diffrn_reflns_av_R_equivalents 0.0488
_diffrn_reflns_av_sigmaI/netI 0.0578
_diffrn_reflns_limit_h_max 14
_diffrn_reflns_limit_h_min -14
_diffrn_reflns_limit_k_max 19
_diffrn_reflns_limit_k_min -18
_diffrn_reflns_limit_l_max 13
_diffrn_reflns_limit_l_min -8
_diffrn_reflns_number 11008
_diffrn_reflns_theta_full 26.01
_diffrn_reflns_theta_max 26.01
_diffrn_reflns_theta_min 2.17
_exptl_absorpt_coefficient_mu 1.149
_exptl_absorpt_correction_T_max 0.8027
_exptl_absorpt_correction_T_min 0.6564
_exptl_absorpt_correction_type multi-scan
_exptl_absorpt_process_details '(SADABS; Sheldrick, 1996)'
_exptl_crystal_colour Green
_exptl_crystal_density_diffrn 1.433
_exptl_crystal_density_method 'Not measured'
_exptl_crystal_description Prism
_exptl_crystal_F_000 876
_exptl_crystal_size_max 0.40
_exptl_crystal_size_mid 0.30
_exptl_crystal_size_min 0.20
_refine_diff_density_max 0.473
_refine_diff_density_min -0.396
_refine_ls_extinction_method none
_refine_ls_goodness_of_fit_ref 1.019
_refine_ls_hydrogen_treatment constr
_refine_ls_matrix_type full
_refine_ls_number_parameters 244
_refine_ls_number_reflns 3822
_refine_ls_number_restraints 0
_refine_ls_restrained_S_all 1.019
_refine_ls_R_factor_all 0.0688
_refine_ls_R_factor_gt 0.0395
_refine_ls_shift/su_max 0.001
_refine_ls_shift/su_mean 0.000
_refine_ls_structure_factor_coef Fsqd
_refine_ls_weighting_details 'calc w=1/[\s^2^(Fo^2^)+(0.05P)^2^] where P=(Fo^2^+2Fc^2^)/3'
_refine_ls_weighting_scheme calc
_refine_ls_wR_factor_gt 0.0904
_refine_ls_wR_factor_ref 0.1032
_reflns_number_gt 2673
_reflns_number_total 3822
_reflns_threshold_expression I>2\s(I)
_cod_data_source_file rk2108.cif
_cod_data_source_block I
_cod_depositor_comments
;
The following automatic conversions were performed:
'_symmetry_cell_setting' value 'Monoclinic' changed to 'monoclinic'
according to '/home/saulius/struct/CIF-dictionaries/cif_core.dic'
dictionary named 'cif_core.dic' version 2.4.1 from
2010-06-29.

'_atom_sites_solution_hydrogens' value 'Geom' changed to
'geom' according to '/home/saulius/struct/CIF-dictionaries/cif_core.dic'
dictionary named 'cif_core.dic' version 2.4.1 from
2010-06-29.

'_atom_sites_solution_primary' value 'Direct' changed to
'direct' according to '/home/saulius/struct/CIF-dictionaries/cif_core.dic'
dictionary named 'cif_core.dic' version 2.4.1 from
2010-06-29.

'_atom_sites_solution_secondary' value 'Difmap' changed to
'difmap' according to '/home/saulius/struct/CIF-dictionaries/cif_core.dic'
dictionary named 'cif_core.dic' version 2.4.1 from
2010-06-29.

'_refine_ls_matrix_type' value 'Full' changed to 'full'
according to '/home/saulius/struct/CIF-dictionaries/cif_core.dic'
dictionary named 'cif_core.dic' version 2.4.1 from
2010-06-29.

'_refine_ls_weighting_scheme' value 'Calc' changed to 'calc'
according to '/home/saulius/struct/CIF-dictionaries/cif_core.dic'
dictionary named 'cif_core.dic' version 2.4.1 from 2010-06-29.

Automatic conversion script
Id: cif_fix_enum 1527 2010-12-29 10:47:43Z saulius 

The following automatic conversions were performed:

'_symmetry_cell_setting' value 'Monoclinic' changed to 'monoclinic'
according to /home/saulius/struct/CIF-dictionaries/cif_core.dic
dictionary named 'cif_core.dic' version 2.4.1 from
2010-06-29.

'_atom_sites_solution_hydrogens' value 'Geom' changed to
'geom' according to
/home/saulius/struct/CIF-dictionaries/cif_core.dic dictionary named
'cif_core.dic' version 2.4.1 from
2010-06-29.

'_atom_sites_solution_primary' value 'Direct' changed to
'direct' according to
/home/saulius/struct/CIF-dictionaries/cif_core.dic dictionary named
'cif_core.dic' version 2.4.1 from
2010-06-29.

'_atom_sites_solution_secondary' value 'Difmap' changed
to 'difmap' according to
/home/saulius/struct/CIF-dictionaries/cif_core.dic dictionary named
'cif_core.dic' version 2.4.1 from
2010-06-29.

'_refine_ls_matrix_type' value 'Full' changed to 'full'
according to /home/saulius/struct/CIF-dictionaries/cif_core.dic
dictionary named 'cif_core.dic' version 2.4.1 from
2010-06-29.

'_refine_ls_weighting_scheme' value 'Calc' changed to
'calc' according to
/home/saulius/struct/CIF-dictionaries/cif_core.dic dictionary named
'cif_core.dic' version 2.4.1 from 2010-06-29.

Automatic conversion script
Id: cif_fix_values 1715 2011-07-08 13:25:40Z adriana 
;
_cod_original_sg_symbol_H-M 'P 21/c'
_cod_database_code 2219972
_cod_database_fobs_code 2219972

loop_
_symmetry_equiv_pos_as_xyz
'x, y, z'
'-x, y+1/2, -z+1/2'
'-x, -y, -z'
'x, -y-1/2, z-1/2'

loop_
_atom_site_type_symbol
_atom_site_label
_atom_site_fract_x
_atom_site_fract_y
_atom_site_fract_z
_atom_site_U_iso_or_equiv
_atom_site_adp_type
_atom_site_calc_flag
_atom_site_refinement_flags
_atom_site_occupancy
Cu Cu 0.93747(3) 0.10053(2) 0.02371(4) 0.02773(13) Uani d . 1
O O1 0.92068(16) 0.06311(14) 0.1893(2) 0.0332(5) Uani d . 1
O O2 0.7404(2) -0.04350(17) 0.5113(2) 0.0474(6) Uani d . 1
O O3 1.09237(16) 0.05131(13) 0.0552(2) 0.0303(5) Uani d . 1
O O4 1.1426(2) 0.17945(16) 0.1343(2) 0.0467(6) Uani d . 1
N N1 0.7889(2) 0.15948(18) -0.0052(3) 0.0379(7) Uani d . 1
N N2 0.9457(2) 0.15348(17) -0.1526(3) 0.0333(6) Uani d . 1
C C1 0.8276(2) 0.05790(19) 0.2325(3) 0.0268(7) Uani d . 1
C C2 0.8331(3) 0.0119(2) 0.3478(3) 0.0327(7) Uani d . 1
H H2A 0.9021 -0.0132 0.3880 0.039 Uiso calc R 1
C C3 0.7400(3) 0.0029(2) 0.4025(3) 0.0355(8) Uani d . 1
C C4 0.6361(3) 0.0424(2) 0.3444(3) 0.0434(9) Uani d . 1
H H4A 0.5733 0.0386 0.3825 0.052 Uiso calc R 1
C C5 0.6277(3) 0.0858(2) 0.2337(4) 0.0392(8) Uani d . 1
H H5A 0.5581 0.1112 0.1967 0.047 Uiso calc R 1
C C6 0.7199(2) 0.0949(2) 0.1702(3) 0.0290(7) Uani d . 1
C C7 0.7052(3) 0.1444(2) 0.0533(3) 0.0321(7) Uani d . 1
C C8 0.5879(2) 0.1779(2) -0.0065(3) 0.0348(8) Uani d . 1
C C9 0.5162(3) 0.1296(3) -0.0985(4) 0.0603(12) Uani d . 1
H H9A 0.5396 0.0757 -0.1189 0.072 Uiso calc R 1
C C10 0.4106(3) 0.1598(3) -0.1607(4) 0.0675(13) Uani d . 1
H H10A 0.3635 0.1267 -0.2232 0.081 Uiso calc R 1
C C11 0.3748(3) 0.2386(3) -0.1307(4) 0.0581(11) Uani d . 1
H H11A 0.3038 0.2593 -0.1733 0.070 Uiso calc R 1
C C12 0.4432(3) 0.2866(3) -0.0384(4) 0.0635(12) Uani d . 1
H H12A 0.4181 0.3397 -0.0169 0.076 Uiso calc R 1
C C13 0.5505(3) 0.2568(3) 0.0241(4) 0.0527(10) Uani d . 1
H H13A 0.5970 0.2902 0.0868 0.063 Uiso calc R 1
C C14 0.7695(3) 0.2182(3) -0.1169(4) 0.0592(12) Uani d . 1
H H14A 0.7370 0.2715 -0.0952 0.071 Uiso calc R 1
H H14B 0.7167 0.1929 -0.1896 0.071 Uiso calc R 1
C C15 0.8852(3) 0.2344(2) -0.1512(4) 0.0535(10) Uani d . 1
H H15A 0.8737 0.2613 -0.2352 0.064 Uiso calc R 1
H H15B 0.9306 0.2726 -0.0883 0.064 Uiso calc R 1
C C16 0.8860(3) 0.0981(3) -0.2608(4) 0.0561(11) Uani d . 1
H H16A 0.8906 0.1237 -0.3415 0.084 Uiso calc R 1
H H16B 0.8071 0.0918 -0.2567 0.084 Uiso calc R 1
H H16C 0.9219 0.0430 -0.2539 0.084 Uiso calc R 1
C C17 1.0606(3) 0.1696(3) -0.1764(4) 0.0522(10) Uani d . 1
H H17A 1.0535 0.1941 -0.2606 0.078 Uiso calc R 1
H H17B 1.1020 0.1169 -0.1717 0.078 Uiso calc R 1
H H17C 1.1011 0.2084 -0.1126 0.078 Uiso calc R 1
C C18 0.8349(3) -0.1007(3) 0.5543(4) 0.0537(10) Uani d . 1
H H18A 0.8254 -0.1296 0.6309 0.081 Uiso calc R 1
H H18B 0.9050 -0.0688 0.5726 0.081 Uiso calc R 1
H H18C 0.8372 -0.1418 0.4881 0.081 Uiso calc R 1
C C19 1.1673(3) 0.1069(2) 0.1073(3) 0.0329(7) Uani d . 1
C C20 1.2906(3) 0.0780(3) 0.1325(4) 0.0571(12) Uani d . 1
H H20A 1.3396 0.1237 0.1713 0.086 Uiso calc R 1
H H20B 1.3096 0.0620 0.0525 0.086 Uiso calc R 1
H H20C 1.3008 0.0298 0.1896 0.086 Uiso calc R 1

loop_
_atom_site_aniso_label
_atom_site_aniso_U_11
_atom_site_aniso_U_22
_atom_site_aniso_U_33
_atom_site_aniso_U_12
_atom_site_aniso_U_13
_atom_site_aniso_U_23
Cu 0.0244(2) 0.0309(2) 0.0274(2) 0.00498(16) 0.00454(14) 0.00588(17)
O1 0.0233(11) 0.0480(14) 0.0286(13) 0.0067(10) 0.0060(9) 0.0079(10)
O2 0.0479(14) 0.0579(18) 0.0401(15) -0.0047(12) 0.0181(11) 0.0103(13)
O3 0.0234(10) 0.0327(13) 0.0332(13) -0.0008(9) 0.0027(9) 0.0013(10)
O4 0.0470(15) 0.0407(16) 0.0502(17) 0.0011(12) 0.0061(12) -0.0130(12)
N1 0.0352(15) 0.0444(19) 0.0333(17) 0.0152(13) 0.0055(12) 0.0123(13)
N2 0.0354(15) 0.0289(16) 0.0344(17) 0.0033(12) 0.0053(12) 0.0072(12)
C1 0.0257(15) 0.0265(17) 0.0271(18) -0.0019(12) 0.0034(13) -0.0033(13)
C2 0.0295(16) 0.037(2) 0.0309(19) 0.0011(14) 0.0042(13) 0.0023(14)
C3 0.0411(19) 0.035(2) 0.032(2) -0.0092(15) 0.0106(15) -0.0030(15)
C4 0.0347(19) 0.050(2) 0.052(2) 0.0000(16) 0.0217(16) 0.0017(19)
C5 0.0282(17) 0.040(2) 0.050(2) 0.0031(14) 0.0106(15) 0.0002(17)
C6 0.0242(15) 0.0284(18) 0.0334(18) 0.0011(13) 0.0039(13) -0.0032(14)
C7 0.0293(16) 0.0291(19) 0.036(2) 0.0068(13) 0.0024(14) -0.0061(15)
C8 0.0277(17) 0.041(2) 0.033(2) 0.0092(14) 0.0008(14) 0.0031(15)
C9 0.041(2) 0.059(3) 0.071(3) 0.0148(19) -0.011(2) -0.026(2)
C10 0.043(2) 0.077(3) 0.069(3) 0.013(2) -0.017(2) -0.021(2)
C11 0.0314(19) 0.070(3) 0.065(3) 0.0144(19) -0.0067(18) 0.011(2)
C12 0.045(2) 0.049(3) 0.090(3) 0.0256(19) 0.002(2) -0.003(2)
C13 0.038(2) 0.047(2) 0.065(3) 0.0128(17) -0.0054(18) -0.011(2)
C14 0.059(2) 0.071(3) 0.053(3) 0.034(2) 0.0219(19) 0.034(2)
C15 0.068(3) 0.041(2) 0.055(3) 0.0165(19) 0.022(2) 0.0177(19)
C16 0.070(3) 0.053(3) 0.041(2) -0.003(2) 0.0019(19) 0.0058(19)
C17 0.048(2) 0.062(3) 0.051(3) 0.0074(19) 0.0203(18) 0.021(2)
C18 0.058(2) 0.062(3) 0.041(2) -0.005(2) 0.0095(18) 0.015(2)
C19 0.0274(16) 0.045(2) 0.0265(18) -0.0012(15) 0.0061(13) -0.0016(16)
C20 0.0288(19) 0.063(3) 0.076(3) 0.0009(17) 0.0047(18) -0.011(2)

loop_
_atom_type_symbol
_atom_type_description
_atom_type_scat_dispersion_real
_atom_type_scat_dispersion_imag
_atom_type_scat_source
C C 0.0033 0.0016 'International Tables Vol C Tables 4.2.6.8 and 6.1.1.4'
H H 0.0000 0.0000 'International Tables Vol C Tables 4.2.6.8 and 6.1.1.4'
N N 0.0061 0.0033 'International Tables Vol C Tables 4.2.6.8 and 6.1.1.4'
O O 0.0106 0.0060 'International Tables Vol C Tables 4.2.6.8 and 6.1.1.4'
Cu Cu 0.3201 1.2651 'International Tables Vol C Tables 4.2.6.8 and 6.1.1.4'

loop_
_geom_angle_atom_site_label_1
_geom_angle_atom_site_label_2
_geom_angle_atom_site_label_3
_geom_angle
O1 Cu N1 90.82(10)
O1 Cu O3 90.49(8)
N1 Cu O3 175.05(11)
O1 Cu N2 173.51(10)
N1 Cu N2 83.74(11)
O3 Cu N2 94.64(9)
C1 O1 Cu 128.17(19)
C3 O2 C18 117.2(3)
C19 O3 Cu 110.5(2)
C7 N1 C14 119.4(3)
C7 N1 Cu 126.8(2)
C14 N1 Cu 113.3(2)
C15 N2 C17 109.6(3)
C15 N2 C16 111.0(3)
C17 N2 C16 105.9(3)
C15 N2 Cu 102.5(2)
C17 N2 Cu 117.1(2)
C16 N2 Cu 110.8(2)
O1 C1 C2 117.3(3)
O1 C1 C6 124.4(3)
C2 C1 C6 118.3(3)
C3 C2 C1 122.2(3)
C3 C2 H2A 118.9
C1 C2 H2A 118.9
O2 C3 C2 124.1(3)
O2 C3 C4 116.5(3)
C2 C3 C4 119.4(3)
C5 C4 C3 119.8(3)
C5 C4 H4A 120.1
C3 C4 H4A 120.1
C4 C5 C6 123.4(3)
C4 C5 H5A 118.3
C6 C5 H5A 118.3
C7 C6 C5 120.2(3)
C7 C6 C1 122.8(3)
C5 C6 C1 116.9(3)
N1 C7 C6 123.0(3)
N1 C7 C8 118.4(3)
C6 C7 C8 118.6(3)
C13 C8 C9 118.5(3)
C13 C8 C7 122.3(3)
C9 C8 C7 119.1(3)
C10 C9 C8 121.0(4)
C10 C9 H9A 119.5
C8 C9 H9A 119.5
C11 C10 C9 120.0(4)
C11 C10 H10A 120.0
C9 C10 H10A 120.0
C10 C11 C12 119.9(3)
C10 C11 H11A 120.0
C12 C11 H11A 120.0
C13 C12 C11 120.4(4)
C13 C12 H12A 119.8
C11 C12 H12A 119.8
C8 C13 C12 120.1(3)
C8 C13 H13A 119.9
C12 C13 H13A 119.9
N1 C14 C15 107.7(3)
N1 C14 H14A 110.2
C15 C14 H14A 110.2
N1 C14 H14B 110.2
C15 C14 H14B 110.2
H14A C14 H14B 108.5
N2 C15 C14 109.6(3)
N2 C15 H15A 109.8
C14 C15 H15A 109.8
N2 C15 H15B 109.8
C14 C15 H15B 109.8
H15A C15 H15B 108.2
N2 C16 H16A 109.5
N2 C16 H16B 109.5
H16A C16 H16B 109.5
N2 C16 H16C 109.5
H16A C16 H16C 109.5
H16B C16 H16C 109.5
N2 C17 H17A 109.5
N2 C17 H17B 109.5
H17A C17 H17B 109.5
N2 C17 H17C 109.5
H17A C17 H17C 109.5
H17B C17 H17C 109.5
O2 C18 H18A 109.5
O2 C18 H18B 109.5
H18A C18 H18B 109.5
O2 C18 H18C 109.5
H18A C18 H18C 109.5
H18B C18 H18C 109.5
O4 C19 O3 123.3(3)
O4 C19 C20 120.9(3)
O3 C19 C20 115.8(3)
C19 C20 H20A 109.5
C19 C20 H20B 109.5
H20A C20 H20B 109.5
C19 C20 H20C 109.5
H20A C20 H20C 109.5
H20B C20 H20C 109.5

loop_
_geom_bond_atom_site_label_1
_geom_bond_atom_site_label_2
_geom_bond_distance
Cu O1 1.908(2)
Cu N1 1.968(3)
Cu O3 1.968(2)
Cu N2 2.073(3)
O1 C1 1.298(3)
O2 C3 1.366(4)
O2 C18 1.437(4)
O3 C19 1.287(4)
O4 C19 1.224(4)
N1 C7 1.312(4)
N1 C14 1.481(4)
N2 C15 1.463(4)
N2 C17 1.475(4)
N2 C16 1.493(4)
C1 C2 1.412(4)
C1 C6 1.436(4)
C2 C3 1.374(4)
C2 H2A 0.9300
C3 C4 1.405(5)
C4 C5 1.345(5)
C4 H4A 0.9300
C5 C6 1.421(4)
C5 H5A 0.9300
C6 C7 1.443(4)
C7 C8 1.505(4)
C8 C13 1.378(5)
C8 C9 1.378(5)
C9 C10 1.377(5)
C9 H9A 0.9300
C10 C11 1.368(6)
C10 H10A 0.9300
C11 C12 1.359(5)
C11 H11A 0.9300
C12 C13 1.392(5)
C12 H12A 0.9300
C13 H13A 0.9300
C14 C15 1.529(5)
C14 H14A 0.9700
C14 H14B 0.9700
C15 H15A 0.9700
C15 H15B 0.9700
C16 H16A 0.9600
C16 H16B 0.9600
C16 H16C 0.9600
C17 H17A 0.9600
C17 H17B 0.9600
C17 H17C 0.9600
C18 H18A 0.9600
C18 H18B 0.9600
C18 H18C 0.9600
C19 C20 1.510(4)
C20 H20A 0.9600
C20 H20B 0.9600
C20 H20C 0.9600
